data_4332512
loop_
_publ_author_name
'Wang, Hong'
'Wang, Yaorong'
'Chan, Hoi-Shan'
'Xie, Zuowei'

_publ_section_title
;
 Synthesis, Structural Characterization, Reactivity, and Thermal Stability
 of [\h5:\s-Me2C(C5H4)(C2B10H10)]Ti(R)(NMe2)
;
_journal_issue 14
_journal_name_full 'Inorganic Chemistry'
_journal_page_first 5675
_journal_page_last 5683
_journal_paper_doi 10.1021/ic0604664
_journal_volume 45
_journal_year 2006
_chemical_formula_sum 'C21 H35 B10 Cl N2 Ti'
_chemical_formula_weight 506.96
_chemical_name_systematic
; 
 ? 
;
_space_group_IT_number 14
_symmetry_cell_setting monoclinic
_symmetry_space_group_name_Hall '-P 2ybc'
_symmetry_space_group_name_H-M 'P 1 21/c 1'
_atom_sites_solution_hydrogens geom
_atom_sites_solution_primary direct
_atom_sites_solution_secondary difmap
_audit_creation_method SHELXL-97
_cell_angle_alpha 90.00
_cell_angle_beta 96.062(2)
_cell_angle_gamma 90.00
_cell_formula_units_Z 4
_cell_length_a 14.1665(9)
_cell_length_b 13.8008(8)
_cell_length_c 13.7473(9)
_cell_measurement_temperature 293(2)
_cell_volume 2672.7(3)
_computing_cell_refinement 'BRUKER SMART CCD DIFFRACTOMETER'
_computing_data_collection 'BRUKER SMART CCD DIFFRACTOMETER'
_computing_data_reduction 'BRUKER SMART CCD DIFFRACTOMETER'
_computing_molecular_graphics 'SIEMENS SHELXTL'
_computing_publication_material 'SIEMENS SHELXTL'
_computing_structure_refinement 'SHELXL-97 (Sheldrick, 1997)'
_computing_structure_solution 'SHELXS-97 (Sheldrick, 1990)'
_diffrn_ambient_temperature 293(2)
_diffrn_measured_fraction_theta_full 0.997
_diffrn_measured_fraction_theta_max 0.997
_diffrn_measurement_device_type 'BRUKER SMART CCD DIFFRACTOMETER'
_diffrn_measurement_method 'OMEGA SCAN'
_diffrn_radiation_monochromator graphite
_diffrn_radiation_source 'fine-focus sealed tube'
_diffrn_radiation_type MoK\a
_diffrn_radiation_wavelength 0.71073
_diffrn_reflns_av_R_equivalents 0.1296
_diffrn_reflns_av_sigmaI/netI 0.1916
_diffrn_reflns_limit_h_max 13
_diffrn_reflns_limit_h_min -18
_diffrn_reflns_limit_k_max 17
_diffrn_reflns_limit_k_min -18
_diffrn_reflns_limit_l_max 17
_diffrn_reflns_limit_l_min -18
_diffrn_reflns_number 17929
_diffrn_reflns_theta_full 28.04
_diffrn_reflns_theta_max 28.04
_diffrn_reflns_theta_min 1.45
_exptl_absorpt_coefficient_mu 0.435
_exptl_absorpt_correction_T_max 1.0000
_exptl_absorpt_correction_T_min 0.6871
_exptl_absorpt_correction_type SADABS
_exptl_crystal_colour YELLOW
_exptl_crystal_density_diffrn 1.260
_exptl_crystal_density_method 'not measured'
_exptl_crystal_description BLOCK
_exptl_crystal_F_000 1056
_exptl_crystal_size_max 0.30
_exptl_crystal_size_mid 0.20
_exptl_crystal_size_min 0.10
_refine_diff_density_max 0.488
_refine_diff_density_min -0.426
_refine_diff_density_rms 0.076
_refine_ls_extinction_method none
_refine_ls_goodness_of_fit_ref 0.933
_refine_ls_hydrogen_treatment riding
_refine_ls_matrix_type full
_refine_ls_number_parameters 316
_refine_ls_number_reflns 6451
_refine_ls_number_restraints 0
_refine_ls_restrained_S_all 0.933
_refine_ls_R_factor_all 0.2030
_refine_ls_R_factor_gt 0.0668
_refine_ls_shift/su_max 0.000
_refine_ls_shift/su_mean 0.000
_refine_ls_structure_factor_coef Fsqd
_refine_ls_weighting_details 'calc w=1/[\s^2^(Fo^2^)+(0.0790P)^2^+0.0000P] where P=(Fo^2^+2Fc^2^)/3'
_refine_ls_weighting_scheme calc
_refine_ls_wR_factor_gt 0.1419
_refine_ls_wR_factor_ref 0.1977
_reflns_number_gt 2571
_reflns_number_total 6451
_reflns_threshold_expression >2sigma(I)
_cod_data_source_file ic0604664sup1.cif
_cod_data_source_block 8
_cod_depositor_comments
;
The following automatic conversions were performed:

'_symmetry_cell_setting' value 'MONOCLINIC' changed to 'monoclinic'
according to /home/saulius/struct/CIF-dictionaries/cif_core.dic
dictionary named 'cif_core.dic' version 2.4.2 from 2011-04-26.

Automatic conversion script
Id: cif_fix_values 1891 2012-01-12 08:04:46Z andrius 
;
_cod_original_sg_symbol_H-M P2(1)/c
_cod_database_code 4332512

loop_
_symmetry_equiv_pos_as_xyz
'x, y, z'
'-x, y+1/2, -z+1/2'
'-x, -y, -z'
'x, -y-1/2, z-1/2'

loop_
_atom_site_label
_atom_site_type_symbol
_atom_site_fract_x
_atom_site_fract_y
_atom_site_fract_z
_atom_site_U_iso_or_equiv
_atom_site_adp_type
_atom_site_occupancy
_atom_site_symmetry_multiplicity
_atom_site_calc_flag
_atom_site_refinement_flags
Ti1 Ti 0.66635(6) 0.52538(6) 0.76647(6) 0.0299(2) Uani 1 1 d .
Cl1 Cl 0.58849(10) 0.66659(9) 0.79869(11) 0.0510(4) Uani 1 1 d .
N1 N 0.7605(3) 0.5440(3) 0.6739(3) 0.0363(10) Uani 1 1 d .
N2 N 0.8501(3) 0.6742(3) 0.7484(3) 0.0477(12) Uani 1 1 d .
C1 C 0.6939(3) 0.3688(3) 0.9558(3) 0.0346(12) Uani 1 1 d .
C2 C 0.7344(3) 0.4735(3) 0.9079(3) 0.0322(11) Uani 1 1 d .
C11 C 0.6160(4) 0.3149(3) 0.8884(4) 0.0378(12) Uani 1 1 d .
C12 C 0.6489(4) 0.2130(3) 0.8603(4) 0.0514(15) Uani 1 1 d .
H12A H 0.7051 0.2184 0.8274 0.077 Uiso 1 1 calc R
H12B H 0.5996 0.1824 0.8177 0.077 Uiso 1 1 calc R
H12C H 0.6624 0.1746 0.9184 0.077 Uiso 1 1 calc R
C13 C 0.5250(4) 0.3011(4) 0.9408(4) 0.0543(16) Uani 1 1 d .
H13A H 0.4780 0.2673 0.8983 0.081 Uiso 1 1 calc R
H13B H 0.5007 0.3633 0.9571 0.081 Uiso 1 1 calc R
H13C H 0.5401 0.2641 0.9996 0.081 Uiso 1 1 calc R
C14 C 0.5928(3) 0.3738(3) 0.7971(4) 0.0321(11) Uani 1 1 d .
C15 C 0.5186(3) 0.4425(3) 0.7796(4) 0.0395(13) Uani 1 1 d .
H15A H 0.4722 0.4591 0.8249 0.047 Uiso 1 1 calc R
C16 C 0.5180(4) 0.4766(4) 0.6827(4) 0.0482(14) Uani 1 1 d .
H16A H 0.4703 0.5199 0.6491 0.058 Uiso 1 1 calc R
C17 C 0.5908(4) 0.4293(4) 0.6395(4) 0.0462(14) Uani 1 1 d .
H17A H 0.6016 0.4329 0.5704 0.055 Uiso 1 1 calc R
C18 C 0.6379(4) 0.3673(3) 0.7097(4) 0.0352(12) Uani 1 1 d .
H18A H 0.6869 0.3200 0.6972 0.042 Uiso 1 1 calc R
C21 C 0.7885(4) 0.5241(4) 0.5787(4) 0.0388(12) Uani 1 1 d .
C22 C 0.7376(4) 0.5688(4) 0.4974(4) 0.0507(15) Uani 1 1 d .
C23 C 0.7636(5) 0.5428(5) 0.4064(4) 0.069(2) Uani 1 1 d .
H23A H 0.7306 0.5694 0.3507 0.083 Uiso 1 1 calc R
C24 C 0.8364(6) 0.4794(5) 0.3958(5) 0.077(2) Uani 1 1 d .
H24A H 0.8518 0.4634 0.3337 0.093 Uiso 1 1 calc R
C25 C 0.8861(5) 0.4396(4) 0.4769(5) 0.065(2) Uani 1 1 d .
H25A H 0.9368 0.3985 0.4692 0.078 Uiso 1 1 calc R
C26 C 0.8623(4) 0.4596(4) 0.5713(4) 0.0475(14) Uani 1 1 d .
C27 C 0.6612(5) 0.6424(4) 0.5085(4) 0.0682(19) Uani 1 1 d .
H27A H 0.6349 0.6643 0.4451 0.102 Uiso 1 1 calc R
H27B H 0.6879 0.6966 0.5458 0.102 Uiso 1 1 calc R
H27C H 0.6121 0.6135 0.5419 0.102 Uiso 1 1 calc R
C28 C 0.9161(4) 0.4133(4) 0.6599(5) 0.071(2) Uani 1 1 d .
H28A H 0.8907 0.4355 0.7180 0.107 Uiso 1 1 calc R
H28B H 0.9820 0.4308 0.6628 0.107 Uiso 1 1 calc R
H28C H 0.9100 0.3441 0.6553 0.107 Uiso 1 1 calc R
C29 C 0.7840(3) 0.6066(3) 0.7432(3) 0.0327(11) Uani 1 1 d .
C30 C 0.8581(4) 0.7395(4) 0.8330(4) 0.0675(19) Uani 1 1 d .
H30A H 0.8120 0.7218 0.8762 0.101 Uiso 1 1 calc R
H30B H 0.8469 0.8050 0.8111 0.101 Uiso 1 1 calc R
H30C H 0.9207 0.7346 0.8671 0.101 Uiso 1 1 calc R
C31 C 0.9148(4) 0.6940(4) 0.6770(5) 0.075(2) Uani 1 1 d .
H31A H 0.9044 0.6484 0.6242 0.112 Uiso 1 1 calc R
H31B H 0.9789 0.6882 0.7070 0.112 Uiso 1 1 calc R
H31C H 0.9044 0.7585 0.6521 0.112 Uiso 1 1 calc R
B3 B 0.6638(4) 0.4776(4) 1.0018(4) 0.0381(14) Uani 1 1 d .
H3 H 0.5913 0.5071 0.9921 0.046 Uiso 1 1 calc R
B4 B 0.6936(5) 0.3779(4) 1.0798(5) 0.0482(17) Uani 1 1 d .
H4 H 0.6414 0.3430 1.1222 0.058 Uiso 1 1 calc R
B5 B 0.7816(5) 0.3107(5) 1.0254(5) 0.0488(17) Uani 1 1 d .
H5 H 0.7866 0.2313 1.0319 0.059 Uiso 1 1 calc R
B6 B 0.8050(4) 0.3725(4) 0.9177(5) 0.0415(15) Uani 1 1 d .
H6 H 0.8247 0.3333 0.8532 0.050 Uiso 1 1 calc R
B7 B 0.7649(4) 0.5521(4) 1.0018(4) 0.0444(16) Uani 1 1 d .
H7 H 0.7588 0.6312 0.9936 0.053 Uiso 1 1 calc R
B8 B 0.7414(5) 0.4929(5) 1.1107(5) 0.0517(18) Uani 1 1 d .
H8 H 0.7202 0.5331 1.1740 0.062 Uiso 1 1 calc R
B9 B 0.8150(5) 0.3902(5) 1.1255(5) 0.0561(19) Uani 1 1 d .
H9 H 0.8425 0.3628 1.1981 0.067 Uiso 1 1 calc R
B10 B 0.8836(5) 0.3856(5) 1.0245(5) 0.0537(18) Uani 1 1 d .
H10 H 0.9556 0.3548 1.0312 0.064 Uiso 1 1 calc R
B11 B 0.8523(4) 0.4868(5) 0.9490(4) 0.0454(15) Uani 1 1 d .
H11 H 0.9036 0.5225 0.9061 0.054 Uiso 1 1 calc R
B12 B 0.8586(5) 0.4985(5) 1.0782(5) 0.0562(19) Uani 1 1 d .
H12 H 0.9141 0.5418 1.1201 0.067 Uiso 1 1 calc R

loop_
_atom_site_aniso_label
_atom_site_aniso_U_11
_atom_site_aniso_U_22
_atom_site_aniso_U_33
_atom_site_aniso_U_23
_atom_site_aniso_U_13
_atom_site_aniso_U_12
Ti1 0.0302(5) 0.0272(4) 0.0325(5) -0.0024(4) 0.0047(3) 0.0013(4)
Cl1 0.0506(9) 0.0400(7) 0.0619(10) -0.0099(7) 0.0036(7) 0.0136(7)
N1 0.041(3) 0.033(2) 0.037(2) -0.0077(19) 0.0077(19) -0.0051(19)
N2 0.049(3) 0.037(2) 0.059(3) -0.008(2) 0.016(2) -0.016(2)
C1 0.037(3) 0.030(3) 0.038(3) 0.003(2) 0.009(2) 0.005(2)
C2 0.029(3) 0.029(2) 0.039(3) -0.001(2) 0.003(2) -0.001(2)
C11 0.039(3) 0.033(3) 0.041(3) -0.004(2) 0.005(2) -0.004(2)
C12 0.068(4) 0.027(3) 0.060(4) -0.001(3) 0.008(3) -0.003(3)
C13 0.051(4) 0.063(4) 0.050(4) 0.005(3) 0.013(3) -0.020(3)
C14 0.034(3) 0.023(2) 0.040(3) -0.006(2) 0.007(2) -0.003(2)
C15 0.025(3) 0.036(3) 0.057(4) 0.003(2) 0.003(2) 0.001(2)
C16 0.040(3) 0.045(3) 0.056(4) 0.002(3) -0.016(3) 0.002(3)
C17 0.061(4) 0.041(3) 0.035(3) -0.007(3) -0.004(3) -0.012(3)
C18 0.043(3) 0.026(2) 0.037(3) -0.012(2) 0.007(2) -0.006(2)
C21 0.046(3) 0.036(3) 0.038(3) -0.009(3) 0.019(2) -0.009(3)
C22 0.061(4) 0.051(3) 0.040(3) 0.001(3) 0.008(3) -0.017(3)
C23 0.091(5) 0.077(5) 0.042(4) -0.003(3) 0.016(4) -0.041(4)
C24 0.105(6) 0.079(5) 0.058(5) -0.028(4) 0.052(4) -0.034(5)
C25 0.071(5) 0.050(4) 0.084(5) -0.021(4) 0.049(4) -0.011(3)
C26 0.047(3) 0.042(3) 0.058(4) -0.003(3) 0.023(3) -0.001(3)
C27 0.087(5) 0.058(4) 0.058(4) 0.016(3) 0.001(4) 0.014(4)
C28 0.055(4) 0.064(4) 0.098(6) 0.000(4) 0.025(4) 0.016(4)
C29 0.033(3) 0.025(2) 0.041(3) 0.003(2) 0.008(2) 0.002(2)
C30 0.079(5) 0.047(4) 0.079(5) -0.025(3) 0.016(4) -0.023(3)
C31 0.065(4) 0.060(4) 0.105(6) -0.005(4) 0.034(4) -0.022(4)
B3 0.043(3) 0.040(3) 0.031(3) -0.014(3) 0.007(2) 0.002(3)
B4 0.063(5) 0.045(4) 0.036(4) 0.007(3) 0.008(3) 0.009(3)
B5 0.061(5) 0.039(4) 0.046(4) 0.006(3) 0.001(3) 0.013(3)
B6 0.036(4) 0.039(3) 0.050(4) -0.004(3) 0.009(3) 0.003(3)
B7 0.049(4) 0.037(3) 0.046(4) -0.012(3) -0.003(3) 0.005(3)
B8 0.068(5) 0.050(4) 0.035(4) -0.009(3) -0.002(3) 0.000(4)
B9 0.065(5) 0.062(4) 0.039(4) 0.002(3) -0.007(3) 0.011(4)
B10 0.042(4) 0.058(4) 0.059(5) 0.000(4) -0.009(3) 0.015(3)
B11 0.037(3) 0.056(4) 0.042(4) -0.002(3) -0.001(3) 0.003(3)
B12 0.058(5) 0.058(5) 0.050(4) -0.004(3) -0.011(3) -0.003(4)

loop_
_atom_type_symbol
_atom_type_description
_atom_type_scat_dispersion_real
_atom_type_scat_dispersion_imag
_atom_type_scat_source
C C 0.0033 0.0016 'International Tables Vol C Tables 4.2.6.8 and 6.1.1.4'
H H 0.0000 0.0000 'International Tables Vol C Tables 4.2.6.8 and 6.1.1.4'
B B 0.0013 0.0007 'International Tables Vol C Tables 4.2.6.8 and 6.1.1.4'
N N 0.0061 0.0033 'International Tables Vol C Tables 4.2.6.8 and 6.1.1.4'
Cl Cl 0.1484 0.1585 'International Tables Vol C Tables 4.2.6.8 and 6.1.1.4'
Ti Ti 0.2776 0.4457 'International Tables Vol C Tables 4.2.6.8 and 6.1.1.4'

loop_
_geom_angle_atom_site_label_1
_geom_angle_atom_site_label_2
_geom_angle_atom_site_label_3
_geom_angle
N1 Ti1 C29 37.74(16)
N1 Ti1 C2 110.69(17)
C29 Ti1 C2 91.60(18)
N1 Ti1 Cl1 112.76(12)
C29 Ti1 Cl1 88.93(13)
C2 Ti1 Cl1 106.21(13)
N1 Ti1 C18 90.62(16)
C29 Ti1 C18 124.70(17)
C2 Ti1 C18 92.05(17)
Cl1 Ti1 C18 141.63(14)
N1 Ti1 C17 83.11(18)
C29 Ti1 C17 120.18(19)
C2 Ti1 C17 126.50(18)
Cl1 Ti1 C17 115.38(15)
C18 Ti1 C17 34.82(16)
N1 Ti1 C16 110.51(18)
C29 Ti1 C16 139.89(19)
C2 Ti1 C16 128.12(18)
Cl1 Ti1 C16 85.19(14)
C18 Ti1 C16 57.54(18)
C17 Ti1 C16 34.45(17)
N1 Ti1 C14 124.67(16)
C29 Ti1 C14 151.22(17)
C2 Ti1 C14 73.64(17)
Cl1 Ti1 C14 118.61(12)
C18 Ti1 C14 34.95(15)
C17 Ti1 C14 57.75(17)
C16 Ti1 C14 57.33(18)
N1 Ti1 C15 140.29(17)
C29 Ti1 C15 173.27(18)
C2 Ti1 C15 94.73(17)
Cl1 Ti1 C15 87.11(12)
C18 Ti1 C15 57.42(17)
C17 Ti1 C15 57.18(19)
C16 Ti1 C15 34.24(17)
C14 Ti1 C15 34.32(15)
C29 N1 C21 136.2(4)
C29 N1 Ti1 75.5(3)
C21 N1 Ti1 147.3(3)
C29 N2 C31 126.7(5)
C29 N2 C30 118.2(4)
C31 N2 C30 115.0(4)
C11 C1 B5 123.0(4)
C11 C1 B3 117.0(4)
B5 C1 B3 114.0(4)
C11 C1 B4 123.6(4)
B5 C1 B4 63.2(3)
B3 C1 B4 62.4(3)
C11 C1 B6 116.8(4)
B5 C1 B6 62.7(3)
B3 C1 B6 111.2(4)
B4 C1 B6 113.7(4)
C11 C1 C2 114.9(4)
B5 C1 C2 111.2(4)
B3 C1 C2 60.3(3)
B4 C1 C2 110.9(4)
B6 C1 C2 60.1(3)
B7 C2 C1 108.3(4)
B7 C2 B6 111.0(4)
C1 C2 B6 59.9(3)
B7 C2 B3 62.0(3)
C1 C2 B3 59.5(3)
B6 C2 B3 110.4(4)
B7 C2 B11 61.5(3)
C1 C2 B11 108.5(4)
B6 C2 B11 61.4(3)
B3 C2 B11 111.9(4)
B7 C2 Ti1 121.0(3)
C1 C2 Ti1 118.8(3)
B6 C2 Ti1 122.2(3)
B3 C2 Ti1 114.8(3)
B11 C2 Ti1 125.3(3)
C14 C11 C12 109.2(4)
C14 C11 C1 108.6(4)
C12 C11 C1 111.8(4)
C14 C11 C13 109.6(4)
C12 C11 C13 106.9(4)
C1 C11 C13 110.7(4)
C15 C14 C18 106.9(4)
C15 C14 C11 126.6(4)
C18 C14 C11 126.4(4)
C15 C14 Ti1 73.4(3)
C18 C14 Ti1 70.3(2)
C11 C14 Ti1 123.9(3)
C16 C15 C14 108.3(5)
C16 C15 Ti1 72.0(3)
C14 C15 Ti1 72.3(3)
C17 C16 C15 108.2(5)
C17 C16 Ti1 71.7(3)
C15 C16 Ti1 73.8(3)
C16 C17 C18 108.1(5)
C16 C17 Ti1 73.9(3)
C18 C17 Ti1 71.9(3)
C17 C18 C14 108.5(5)
C17 C18 Ti1 73.3(3)
C14 C18 Ti1 74.7(2)
C26 C21 C22 123.5(5)
C26 C21 N1 118.2(5)
C22 C21 N1 118.3(5)
C23 C22 C21 116.1(6)
C23 C22 C27 121.9(6)
C21 C22 C27 122.0(5)
C24 C23 C22 122.3(7)
C25 C24 C23 119.8(6)
C24 C25 C26 121.4(6)
C21 C26 C25 116.8(6)
C21 C26 C28 122.3(5)
C25 C26 C28 120.9(5)
N1 C29 N2 129.3(4)
N1 C29 Ti1 66.7(3)
N2 C29 Ti1 163.3(4)
C1 B3 C2 60.2(3)
C1 B3 B7 106.2(4)
C2 B3 B7 58.7(3)
C1 B3 B4 59.0(3)
C2 B3 B4 108.1(4)
B7 B3 B4 108.2(5)
C1 B3 B8 105.2(4)
C2 B3 B8 106.3(4)
B7 B3 B8 60.0(4)
B4 B3 B8 59.6(4)
C1 B4 B8 105.4(4)
C1 B4 B3 58.5(3)
B8 B4 B3 60.4(3)
C1 B4 B9 104.8(4)
B8 B4 B9 59.6(4)
B3 B4 B9 107.5(5)
C1 B4 B5 57.8(3)
B8 B4 B5 107.6(5)
B3 B4 B5 106.5(4)
B9 B4 B5 60.2(4)
C1 B5 B6 59.2(3)
C1 B5 B10 105.6(4)
B6 B5 B10 59.3(4)
C1 B5 B4 59.0(3)
B6 B5 B4 107.5(4)
B10 B5 B4 107.8(5)
C1 B5 B9 105.3(4)
B6 B5 B9 106.9(5)
B10 B5 B9 59.9(4)
B4 B5 B9 59.7(4)
C1 B6 C2 60.0(3)
C1 B6 B11 107.0(4)
C2 B6 B11 59.4(3)
C1 B6 B10 105.7(4)
C2 B6 B10 107.2(4)
B11 B6 B10 60.6(4)
C1 B6 B5 58.0(3)
C2 B6 B5 107.4(4)
B11 B6 B5 109.3(5)
B10 B6 B5 60.5(4)
C2 B7 B11 59.5(3)
C2 B7 B3 59.2(3)
B11 B7 B3 108.1(4)
C2 B7 B12 107.4(4)
B11 B7 B12 60.7(3)
B3 B7 B12 108.4(5)
C2 B7 B8 107.0(4)
B11 B7 B8 108.6(4)
B3 B7 B8 60.3(3)
B12 B7 B8 60.0(4)
B9 B8 B4 60.6(4)
B9 B8 B12 60.2(4)
B4 B8 B12 109.1(5)
B9 B8 B7 108.0(5)
B4 B8 B7 108.4(4)
B12 B8 B7 60.0(4)
B9 B8 B3 108.0(4)
B4 B8 B3 60.0(3)
B12 B8 B3 107.9(4)
B7 B8 B3 59.7(3)
B8 B9 B12 60.1(4)
B8 B9 B4 59.7(4)
B12 B9 B4 108.3(5)
B8 B9 B10 107.8(5)
B12 B9 B10 60.1(4)
B4 B9 B10 108.0(5)
B8 B9 B5 107.5(5)
B12 B9 B5 108.1(5)
B4 B9 B5 60.0(4)
B10 B9 B5 59.9(4)
B6 B10 B11 59.5(3)
B6 B10 B12 107.5(4)
B11 B10 B12 60.1(3)
B6 B10 B9 107.8(5)
B11 B10 B9 107.8(5)
B12 B10 B9 59.7(4)
B6 B10 B5 60.1(4)
B11 B10 B5 108.1(4)
B12 B10 B5 108.1(5)
B9 B10 B5 60.3(4)
C2 B11 B7 59.0(3)
C2 B11 B6 59.2(3)
B7 B11 B6 107.3(4)
C2 B11 B10 106.5(4)
B7 B11 B10 107.9(4)
B6 B11 B10 59.8(4)
C2 B11 B12 106.5(4)
B7 B11 B12 60.1(3)
B6 B11 B12 107.8(5)
B10 B11 B12 60.1(4)
B7 B12 B8 60.1(4)
B7 B12 B9 107.6(5)
B8 B12 B9 59.7(4)
B7 B12 B10 106.9(5)
B8 B12 B10 107.4(5)
B9 B12 B10 60.2(4)
B7 B12 B11 59.2(3)
B8 B12 B11 107.4(5)
B9 B12 B11 108.0(5)
B10 B12 B11 59.8(4)

loop_
_geom_bond_atom_site_label_1
_geom_bond_atom_site_label_2
_geom_bond_distance
Ti1 N1 1.955(4)
Ti1 C29 2.061(5)
Ti1 C2 2.197(5)
Ti1 Cl1 2.3053(15)
Ti1 C18 2.338(4)
Ti1 C17 2.357(5)
Ti1 C16 2.384(5)
Ti1 C14 2.394(4)
Ti1 C15 2.408(5)
N1 C29 1.303(6)
N1 C21 1.434(5)
N2 C29 1.318(6)
N2 C31 1.439(6)
N2 C30 1.467(6)
C1 C11 1.553(7)
C1 B5 1.690(8)
C1 B3 1.701(7)
C1 B4 1.710(7)
C1 B6 1.711(7)
C1 C2 1.712(6)
C2 B7 1.706(7)
C2 B6 1.713(7)
C2 B3 1.715(7)
C2 B11 1.716(7)
C11 C14 1.502(7)
C11 C12 1.544(6)
C11 C13 1.554(6)
C14 C15 1.417(6)
C14 C18 1.422(6)
C15 C16 1.411(7)
C16 C17 1.404(7)
C17 C18 1.405(7)
C21 C26 1.385(7)
C21 C22 1.407(7)
C22 C23 1.387(7)
C22 C27 1.504(8)
C23 C24 1.372(9)
C24 C25 1.369(9)
C25 C26 1.403(7)
C26 C28 1.509(8)
B3 B7 1.763(8)
B3 B4 1.768(8)
B3 B8 1.774(8)
B4 B8 1.760(9)
B4 B9 1.775(10)
B4 B5 1.781(9)
B5 B6 1.770(8)
B5 B10 1.777(9)
B5 B9 1.785(9)
B6 B11 1.750(8)
B6 B10 1.756(9)
B7 B11 1.749(8)
B7 B12 1.765(9)
B7 B8 1.767(9)
B8 B9 1.757(9)
B8 B12 1.766(10)
B9 B12 1.767(10)
B9 B10 1.777(9)
B10 B11 1.769(9)
B10 B12 1.776(9)
B11 B12 1.776(9)
